data_7245974
loop_
_publ_author_name
'Sharma, Himanshi'
'Kumar, Manoj'
'Sethi, Aaftaab'
Poonam,
'Rathi, Brijesh'

_publ_section_title
;
 Metal-free construction of aminated isoquinoline frameworks from
 2-(2-oxo-2-arylethyl) benzonitrile in an aqueous medium
;
_journal_issue 1
_journal_name_full 'Green Chemistry'
_journal_page_first 167
_journal_page_last 171
_journal_paper_doi 10.1039/D2GC04044A
_journal_volume 25
_journal_year 2023
_chemical_formula_moiety 'C26 H22 F3 N3'
_chemical_formula_sum 'C26 H22 F3 N3'
_chemical_formula_weight 433.46
_space_group_crystal_system monoclinic
_space_group_IT_number 14
_space_group_name_Hall '-P 2yn'
_space_group_name_H-M_alt 'P 1 21/n 1'
_atom_sites_solution_hydrogens geom
_atom_sites_solution_primary dual
_audit_block_doi 10.5517/ccdc.csd.cc2cztz5
_audit_creation_date 2022-08-30
_audit_creation_method
;
Olex2 1.5
(compiled 2022.04.07 svn.rca3783a0 for OlexSys, GUI svn.r6498)
;
_audit_update_record
;
2022-08-30 deposited with the CCDC.	2022-12-02 downloaded from the CCDC.
;
_cell_angle_alpha 90
_cell_angle_beta 93.165(9)
_cell_angle_gamma 90
_cell_formula_units_Z 4
_cell_length_a 9.7050(10)
_cell_length_b 16.0805(14)
_cell_length_c 13.7744(13)
_cell_measurement_reflns_used 2759
_cell_measurement_temperature 298
_cell_measurement_theta_max 23.1680
_cell_measurement_theta_min 2.5890
_cell_volume 2146.4(4)
_computing_cell_refinement 'CrysAlisPro 1.171.39.35c (Rigaku OD, 2017)'
_computing_data_collection 'CrysAlisPro 1.171.39.35c (Rigaku OD, 2017)'
_computing_data_reduction 'CrysAlisPro 1.171.39.35c (Rigaku OD, 2017)'
_computing_molecular_graphics 'Olex2 1.5 (Dolomanov et al., 2009)'
_computing_publication_material 'Olex2 1.5 (Dolomanov et al., 2009)'
_computing_structure_refinement 'SHELXL 2018/3 (Sheldrick, 2015)'
_computing_structure_solution 'SHELXT 2018/2 (Sheldrick, 2018)'
_diffrn_ambient_temperature 298
_diffrn_detector 'CCD plate'
_diffrn_measured_fraction_theta_full 0.999
_diffrn_measured_fraction_theta_max 0.948
_diffrn_measurement_details
;
List of Runs (angles in degrees, time in seconds):

  # Type    Start    End  Width  t~exp~   \w     \q     \k     \f   Frames
#--------------------------------------------------------------------------
  1  \w    -69.00 119.00   1.00   30.00    --   29.89  54.00-180.00  188
  2  \w    -69.00 119.00   1.00   30.00    --   29.89  54.00-180.00  188
  3  \w    -69.00 119.00   1.00   30.00    --   29.89  54.00 -90.00  188
  4  \w    -69.00 -44.00   1.00   30.00    --   29.89  54.00  30.00   25
;
_diffrn_measurement_device 'two-circle diffractometer'
_diffrn_measurement_device_type 'XtaLAB Mini (ROW)'
_diffrn_measurement_method '\w scans'
_diffrn_orient_matrix_type 'CrysAlisPro convention (1999,Acta A55,543-557)'
_diffrn_orient_matrix_UB_11 0.0303453000
_diffrn_orient_matrix_UB_12 -0.0168481000
_diffrn_orient_matrix_UB_13 0.0437516000
_diffrn_orient_matrix_UB_21 -0.0665822000
_diffrn_orient_matrix_UB_22 -0.0057805000
_diffrn_orient_matrix_UB_23 0.0178095000
_diffrn_orient_matrix_UB_31 -0.0032624000
_diffrn_orient_matrix_UB_32 -0.0403099000
_diffrn_orient_matrix_UB_33 -0.0207323000
_diffrn_radiation_monochromator graphite
_diffrn_radiation_probe x-ray
_diffrn_radiation_type 'Mo K\a'
_diffrn_radiation_wavelength 0.71073
_diffrn_reflns_av_R_equivalents 0.0535
_diffrn_reflns_av_unetI/netI 0.0593
_diffrn_reflns_Laue_measured_fraction_full 0.999
_diffrn_reflns_Laue_measured_fraction_max 0.948
_diffrn_reflns_limit_h_max 12
_diffrn_reflns_limit_h_min -14
_diffrn_reflns_limit_k_max 22
_diffrn_reflns_limit_k_min -23
_diffrn_reflns_limit_l_max 19
_diffrn_reflns_limit_l_min -17
_diffrn_reflns_number 31693
_diffrn_reflns_point_group_measured_fraction_full 0.999
_diffrn_reflns_point_group_measured_fraction_max 0.948
_diffrn_reflns_theta_full 25.242
_diffrn_reflns_theta_max 32.854
_diffrn_reflns_theta_min 2.533
_diffrn_source 'fine-focus sealed X-ray tube'
_diffrn_source_type 'Rigaku (Mo) X-ray Source'
_exptl_absorpt_coefficient_mu 0.098
_exptl_absorpt_correction_T_max 1.00000
_exptl_absorpt_correction_T_min 0.66993
_exptl_absorpt_correction_type multi-scan
_exptl_absorpt_process_details
;
CrysAlisPro 1.171.39.35c (Rigaku Oxford Diffraction, 2017)
Empirical absorption correction using spherical harmonics,
 implemented in SCALE3 ABSPACK scaling algorithm.
;
_exptl_crystal_colour 'clear light colourless'
_exptl_crystal_colour_lustre clear
_exptl_crystal_colour_modifier light
_exptl_crystal_colour_primary colourless
_exptl_crystal_density_diffrn 1.341
_exptl_crystal_description block
_exptl_crystal_F_000 904
_exptl_crystal_size_max 0.055
_exptl_crystal_size_mid 0.032
_exptl_crystal_size_min 0.023
_refine_diff_density_max 0.389
_refine_diff_density_min -0.203
_refine_diff_density_rms 0.052
_refine_ls_extinction_method none
_refine_ls_goodness_of_fit_ref 0.992
_refine_ls_hydrogen_treatment constr
_refine_ls_matrix_type full
_refine_ls_number_parameters 316
_refine_ls_number_reflns 7578
_refine_ls_number_restraints 3
_refine_ls_restrained_S_all 0.992
_refine_ls_R_factor_all 0.1980
_refine_ls_R_factor_gt 0.0777
_refine_ls_shift/su_max 0.000
_refine_ls_shift/su_mean 0.000
_refine_ls_structure_factor_coef Fsqd
_refine_ls_weighting_details 'w=1/[\s^2^(Fo^2^)+(0.1361P)^2^] where P=(Fo^2^+2Fc^2^)/3'
_refine_ls_weighting_scheme calc
_refine_ls_wR_factor_gt 0.1986
_refine_ls_wR_factor_ref 0.2893
_reflns_Friedel_coverage 0.000
_reflns_number_gt 2743
_reflns_number_total 7578
_reflns_threshold_expression 'I > 2\s(I)'
_cod_data_source_file d2gc04044a2.cif
_cod_data_source_block m_rt
_cod_depositor_comments 'Adding full bibliography for 7245974.cif.'
_cod_database_code 7245974
_shelx_shelxl_version_number 2018/3
_shelx_space_group_comment
;
The symmetry employed for this shelxl refinement is uniquely defined
by the following loop, which should always be used as a source of
symmetry information in preference to the above space-group names.
They are only intended as comments.
;
_shelx_estimated_absorpt_t_max 0.998
_shelx_estimated_absorpt_t_min 0.995
_olex2_refinement_description
;
1. Fixed Uiso
 At 1.2 times of:
  All C(H) groups, All C(H,H) groups
2. Restrained distances
 F5-C1 \\sim F4-C1
 with sigma of 0.02
 F2-C1 \\sim F3-C1
 with sigma of 0.02
 F1-C1 \\sim F6-C1
 with sigma of 0.02
3. Others
 Fixed Sof: F5(0.5) F1(0.5) F2(0.5) F4(0.5) F3(0.5) F6(0.5)
4.a Secondary CH2 refined with riding coordinates:
 C9(H9A,H9B), C10(H10A,H10B), C11(H11A,H11B), C8(H8A,H8B)
4.b Aromatic/amide H refined with riding coordinates:
 C4(H4), C19(H19), C3(H3), C14(H14), C26(H26), C17(H17), C6(H6), C15(H15),
 C22(H22), C7(H7), C25(H25), C16(H16), C24(H24), C23(H23)
;
_olex2_submission_special_instructions 'No special instructions were received'
_oxdiff_exptl_absorpt_empirical_details
;
Empirical correction (ABSPACK) includes:
- Absorption correction using spherical harmonics
- Frame scaling
;
_oxdiff_exptl_absorpt_empirical_full_max 1.398
_oxdiff_exptl_absorpt_empirical_full_min 0.837

loop_
_space_group_symop_operation_xyz
'x, y, z'
'-x+1/2, y+1/2, -z+1/2'
'-x, -y, -z'
'x-1/2, -y-1/2, z-1/2'

loop_
_atom_site_label
_atom_site_type_symbol
_atom_site_fract_x
_atom_site_fract_y
_atom_site_fract_z
_atom_site_U_iso_or_equiv
_atom_site_adp_type
_atom_site_occupancy
_atom_site_site_symmetry_order
_atom_site_calc_flag
_atom_site_refinement_flags_posn
_atom_site_refinement_flags_adp
_atom_site_refinement_flags_occupancy
_atom_site_disorder_assembly
_atom_site_disorder_group
N001 N 0.36775(18) 0.81385(10) 0.50539(13) 0.0577(5) Uani 1 1 d . . . . .
N002 N 0.40566(18) 0.67621(10) 0.37606(12) 0.0556(5) Uani 1 1 d . . . . .
N003 N 0.39597(18) 0.66063(11) 0.20643(13) 0.0587(5) Uani 1 1 d . . . . .
F5 F 0.3766(15) 1.1132(5) 0.8084(10) 0.142(5) Uani 0.5 1 d D . P A 1
C12 C 0.3910(2) 0.62537(12) 0.29184(16) 0.0546(5) Uani 1 1 d . . . . .
C13 C 0.3729(2) 0.53697(13) 0.30518(16) 0.0587(5) Uani 1 1 d . . . . .
C5 C 0.3706(2) 0.86873(13) 0.58518(16) 0.0560(5) Uani 1 1 d . . . . .
C20 C 0.3794(2) 0.61346(13) 0.12320(16) 0.0594(6) Uani 1 1 d . . . . .
C21 C 0.3836(2) 0.66178(15) 0.03141(16) 0.0616(6) Uani 1 1 d . . . . .
F1 F 0.2732(14) 1.0225(9) 0.8879(11) 0.178(7) Uani 0.5 1 d D . P A 1
C4 C 0.2525(2) 0.88120(14) 0.63614(17) 0.0661(6) Uani 1 1 d . . . . .
H4 H 0.172004 0.852751 0.617298 0.079 Uiso 1 1 calc R U . . .
C9 C 0.2755(2) 0.68845(13) 0.42423(16) 0.0619(6) Uani 1 1 d . . . . .
H9A H 0.233207 0.634880 0.435440 0.074 Uiso 1 1 calc R U . . .
H9B H 0.212167 0.720691 0.382273 0.074 Uiso 1 1 calc R U . . .
C10 C 0.4948(2) 0.80351(13) 0.45431(17) 0.0622(6) Uani 1 1 d . . . . .
H10A H 0.561333 0.772511 0.495113 0.075 Uiso 1 1 calc R U . . .
H10B H 0.534018 0.857733 0.441963 0.075 Uiso 1 1 calc R U . . .
C18 C 0.3547(2) 0.48962(14) 0.21876(18) 0.0636(6) Uani 1 1 d . . . . .
F2 F 0.4878(13) 1.0228(8) 0.8844(8) 0.174(6) Uani 0.5 1 d D . P A 1
C11 C 0.4683(2) 0.75812(13) 0.35895(16) 0.0597(6) Uani 1 1 d . . . . .
H11A H 0.406765 0.790800 0.316159 0.072 Uiso 1 1 calc R U . . .
H11B H 0.554455 0.750801 0.327542 0.072 Uiso 1 1 calc R U . . .
C8 C 0.3010(2) 0.73309(14) 0.51988(17) 0.0656(6) Uani 1 1 d . . . . .
H8A H 0.213913 0.741612 0.549817 0.079 Uiso 1 1 calc R U . . .
H8B H 0.359394 0.699147 0.563373 0.079 Uiso 1 1 calc R U . . .
C19 C 0.3582(2) 0.52970(14) 0.12810(18) 0.0665(6) Uani 1 1 d . . . . .
H19 H 0.346024 0.498890 0.071136 0.080 Uiso 1 1 calc R U . . .
C2 C 0.3690(3) 0.97869(14) 0.74391(17) 0.0660(6) Uani 1 1 d . . . . .
C3 C 0.2527(3) 0.93497(15) 0.71408(17) 0.0697(6) Uani 1 1 d . . . . .
H3 H 0.172505 0.941784 0.747140 0.084 Uiso 1 1 calc R U . . .
C14 C 0.3769(3) 0.49720(14) 0.39600(19) 0.0707(7) Uani 1 1 d . . . . .
H14 H 0.392637 0.528152 0.452559 0.085 Uiso 1 1 calc R U . . .
C26 C 0.4054(3) 0.74692(16) 0.03307(18) 0.0725(7) Uani 1 1 d . . . . .
H26 H 0.418781 0.773839 0.092600 0.087 Uiso 1 1 calc R U . . .
C1 C 0.3730(4) 1.03545(18) 0.8298(2) 0.0810(8) Uani 1 1 d D . . . .
C17 C 0.3351(3) 0.40266(15) 0.2278(2) 0.0821(8) Uani 1 1 d . . . . .
H17 H 0.321474 0.370231 0.172194 0.099 Uiso 1 1 calc R U . . .
C6 C 0.4872(3) 0.91460(17) 0.6145(2) 0.0806(8) Uani 1 1 d . . . . .
H6 H 0.567468 0.908931 0.581271 0.097 Uiso 1 1 calc R U . . .
C15 C 0.3575(3) 0.41274(16) 0.4017(2) 0.0845(8) Uani 1 1 d . . . . .
H15 H 0.358667 0.386781 0.462058 0.101 Uiso 1 1 calc R U . . .
C22 C 0.3646(3) 0.62370(18) -0.05930(18) 0.0810(7) Uani 1 1 d . . . . .
H22 H 0.350383 0.566572 -0.062980 0.097 Uiso 1 1 calc R U . . .
C7 C 0.4848(3) 0.96845(17) 0.6926(2) 0.0851(8) Uani 1 1 d . . . . .
H7 H 0.563931 0.998553 0.710722 0.102 Uiso 1 1 calc R U . . .
C25 C 0.4077(3) 0.79255(19) -0.05125(19) 0.0843(8) Uani 1 1 d . . . . .
H25 H 0.421861 0.849702 -0.048105 0.101 Uiso 1 1 calc R U . . .
C16 C 0.3361(3) 0.36601(17) 0.3171(2) 0.0897(9) Uani 1 1 d . . . . .
H16 H 0.322233 0.308944 0.321620 0.108 Uiso 1 1 calc R U . . .
C24 C 0.3891(3) 0.7542(2) -0.1400(2) 0.0916(9) Uani 1 1 d . . . . .
H24 H 0.391688 0.785054 -0.196989 0.110 Uiso 1 1 calc R U . . .
C23 C 0.3668(3) 0.6701(2) -0.1441(2) 0.0952(9) Uani 1 1 d . . . . .
H23 H 0.352957 0.643932 -0.204054 0.114 Uiso 1 1 calc R U . . .
F4 F 0.4157(13) 1.1105(5) 0.8104(7) 0.107(3) Uani 0.5 1 d D . P A 2
F3 F 0.4523(14) 1.0114(5) 0.9038(7) 0.140(5) Uani 0.5 1 d D . P A 2
F6 F 0.2485(10) 1.0496(7) 0.8609(9) 0.110(3) Uani 0.5 1 d D . P A 2

loop_
_atom_site_aniso_label
_atom_site_aniso_U_11
_atom_site_aniso_U_22
_atom_site_aniso_U_33
_atom_site_aniso_U_23
_atom_site_aniso_U_13
_atom_site_aniso_U_12
N001 0.0553(10) 0.0548(10) 0.0638(11) -0.0071(8) 0.0098(9) -0.0084(8)
N002 0.0581(10) 0.0498(9) 0.0593(10) -0.0028(8) 0.0072(8) -0.0059(7)
N003 0.0561(10) 0.0557(10) 0.0645(11) -0.0048(9) 0.0058(8) 0.0010(8)
F5 0.219(11) 0.068(5) 0.135(7) -0.029(4) -0.025(6) 0.027(5)
C12 0.0465(11) 0.0517(11) 0.0659(13) -0.0043(10) 0.0051(10) 0.0015(8)
C13 0.0535(12) 0.0510(11) 0.0720(14) -0.0030(11) 0.0067(11) -0.0007(9)
C5 0.0549(12) 0.0536(11) 0.0596(12) -0.0028(10) 0.0034(10) -0.0011(9)
C20 0.0471(11) 0.0637(13) 0.0677(14) -0.0105(11) 0.0048(10) 0.0031(9)
C21 0.0469(12) 0.0757(15) 0.0624(14) -0.0074(12) 0.0039(10) 0.0035(10)
F1 0.237(14) 0.184(12) 0.124(9) -0.080(7) 0.112(9) -0.101(9)
C4 0.0555(13) 0.0679(14) 0.0752(15) -0.0137(12) 0.0049(11) -0.0060(10)
C9 0.0585(13) 0.0549(12) 0.0732(14) -0.0061(11) 0.0125(11) -0.0067(9)
C10 0.0603(13) 0.0570(12) 0.0702(14) -0.0066(11) 0.0124(11) -0.0091(10)
C18 0.0541(13) 0.0553(12) 0.0823(16) -0.0096(11) 0.0109(11) -0.0037(9)
F2 0.158(6) 0.257(11) 0.099(7) -0.076(7) -0.050(5) 0.033(6)
C11 0.0595(13) 0.0560(12) 0.0645(13) -0.0039(10) 0.0119(10) -0.0056(9)
C8 0.0664(14) 0.0593(13) 0.0727(14) -0.0042(11) 0.0190(12) -0.0099(10)
C19 0.0595(13) 0.0647(14) 0.0756(15) -0.0144(12) 0.0077(12) -0.0037(11)
C2 0.0761(16) 0.0594(13) 0.0627(14) -0.0079(11) 0.0039(12) -0.0049(11)
C3 0.0647(14) 0.0730(14) 0.0727(15) -0.0103(12) 0.0162(12) -0.0005(11)
C14 0.0715(15) 0.0602(13) 0.0804(17) 0.0022(12) 0.0039(13) 0.0018(10)
C26 0.0752(16) 0.0728(15) 0.0699(15) -0.0039(13) 0.0066(13) 0.0019(12)
C1 0.099(2) 0.0720(18) 0.0718(18) -0.0100(14) 0.0058(17) -0.0100(16)
C17 0.0812(17) 0.0577(14) 0.109(2) -0.0147(15) 0.0151(16) -0.0119(12)
C6 0.0606(14) 0.0914(18) 0.0916(19) -0.0278(15) 0.0198(13) -0.0188(13)
C15 0.094(2) 0.0614(15) 0.098(2) 0.0097(15) 0.0108(16) -0.0006(13)
C22 0.0844(18) 0.0886(18) 0.0698(17) -0.0133(14) 0.0020(14) 0.0028(14)
C7 0.0730(17) 0.0897(18) 0.0932(19) -0.0320(16) 0.0114(15) -0.0232(14)
C25 0.093(2) 0.0825(17) 0.0776(18) 0.0094(15) 0.0059(15) 0.0061(14)
C16 0.097(2) 0.0530(14) 0.119(2) 0.0005(16) 0.0129(18) -0.0092(13)
C24 0.0811(19) 0.121(3) 0.0726(18) 0.0161(18) 0.0047(14) 0.0177(17)
C23 0.092(2) 0.127(3) 0.0658(17) -0.0086(18) -0.0040(15) 0.0071(18)
F4 0.156(6) 0.087(5) 0.081(4) -0.021(3) 0.027(4) -0.060(5)
F3 0.258(13) 0.090(3) 0.065(3) -0.007(2) -0.040(5) 0.045(5)
F6 0.123(4) 0.104(4) 0.107(6) -0.046(4) 0.039(4) -0.022(3)

loop_
_atom_type_symbol
_atom_type_description
_atom_type_scat_dispersion_real
_atom_type_scat_dispersion_imag
_atom_type_scat_source
C C 0.0033 0.0016 'International Tables Vol C Tables 4.2.6.8 and 6.1.1.4'
H H 0.0000 0.0000 'International Tables Vol C Tables 4.2.6.8 and 6.1.1.4'
F F 0.0171 0.0103 'International Tables Vol C Tables 4.2.6.8 and 6.1.1.4'
N N 0.0061 0.0033 'International Tables Vol C Tables 4.2.6.8 and 6.1.1.4'

loop_
_citation_id
_citation_doi
_citation_year
1 10.26434/chemrxiv-2022-9t28v 2022

loop_
_geom_angle_atom_site_label_1
_geom_angle_atom_site_label_2
_geom_angle_atom_site_label_3
_geom_angle
_geom_angle_site_symmetry_1
_geom_angle_site_symmetry_3
_geom_angle_publ_flag
C5 N001 C10 117.76(16) . . ?
C5 N001 C8 115.94(17) . . ?
C10 N001 C8 110.78(16) . . ?
C12 N002 C9 113.28(16) . . ?
C12 N002 C11 114.03(16) . . ?
C9 N002 C11 108.90(16) . . ?
C12 N003 C20 120.09(19) . . ?
N002 C12 C13 118.02(19) . . ?
N003 C12 N002 118.55(18) . . ?
N003 C12 C13 123.43(19) . . ?
C18 C13 C12 115.6(2) . . ?
C14 C13 C12 124.3(2) . . ?
C14 C13 C18 120.0(2) . . ?
C4 C5 N001 120.18(19) . . ?
C4 C5 C6 117.1(2) . . ?
C6 C5 N001 122.6(2) . . ?
N003 C20 C21 114.39(19) . . ?
C19 C20 N003 120.9(2) . . ?
C19 C20 C21 124.7(2) . . ?
C26 C21 C20 120.9(2) . . ?
C26 C21 C22 117.5(2) . . ?
C22 C21 C20 121.6(2) . . ?
C5 C4 H4 119.4 . . ?
C3 C4 C5 121.2(2) . . ?
C3 C4 H4 119.4 . . ?
N002 C9 H9A 109.5 . . ?
N002 C9 H9B 109.5 . . ?
N002 C9 C8 110.71(18) . . ?
H9A C9 H9B 108.1 . . ?
C8 C9 H9A 109.5 . . ?
C8 C9 H9B 109.5 . . ?
N001 C10 H10A 109.3 . . ?
N001 C10 H10B 109.3 . . ?
N001 C10 C11 111.39(17) . . ?
H10A C10 H10B 108.0 . . ?
C11 C10 H10A 109.3 . . ?
C11 C10 H10B 109.3 . . ?
C13 C18 C17 117.9(2) . . ?
C19 C18 C13 119.4(2) . . ?
C19 C18 C17 122.7(2) . . ?
N002 C11 C10 110.14(17) . . ?
N002 C11 H11A 109.6 . . ?
N002 C11 H11B 109.6 . . ?
C10 C11 H11A 109.6 . . ?
C10 C11 H11B 109.6 . . ?
H11A C11 H11B 108.1 . . ?
N001 C8 C9 110.74(18) . . ?
N001 C8 H8A 109.5 . . ?
N001 C8 H8B 109.5 . . ?
C9 C8 H8A 109.5 . . ?
C9 C8 H8B 109.5 . . ?
H8A C8 H8B 108.1 . . ?
C20 C19 C18 120.5(2) . . ?
C20 C19 H19 119.8 . . ?
C18 C19 H19 119.8 . . ?
C3 C2 C1 122.3(2) . . ?
C7 C2 C3 117.9(2) . . ?
C7 C2 C1 119.7(2) . . ?
C4 C3 H3 119.3 . . ?
C2 C3 C4 121.3(2) . . ?
C2 C3 H3 119.3 . . ?
C13 C14 H14 119.9 . . ?
C15 C14 C13 120.3(2) . . ?
C15 C14 H14 119.9 . . ?
C21 C26 H26 119.2 . . ?
C25 C26 C21 121.5(2) . . ?
C25 C26 H26 119.2 . . ?
F5 C1 F1 109.0(9) . . ?
F5 C1 F2 104.3(9) . . ?
F5 C1 C2 114.4(6) . . ?
F1 C1 F2 104.8(10) . . ?
F1 C1 C2 113.6(7) . . ?
F2 C1 C2 109.9(6) . . ?
F4 C1 C2 113.4(5) . . ?
F4 C1 F6 102.3(7) . . ?
F3 C1 C2 115.3(5) . . ?
F3 C1 F4 104.7(8) . . ?
F3 C1 F6 107.9(9) . . ?
F6 C1 C2 112.2(6) . . ?
C18 C17 H17 119.6 . . ?
C16 C17 C18 120.7(3) . . ?
C16 C17 H17 119.6 . . ?
C5 C6 H6 119.7 . . ?
C7 C6 C5 120.7(2) . . ?
C7 C6 H6 119.7 . . ?
C14 C15 H15 120.0 . . ?
C14 C15 C16 120.0(3) . . ?
C16 C15 H15 120.0 . . ?
C21 C22 H22 119.6 . . ?
C23 C22 C21 120.7(3) . . ?
C23 C22 H22 119.6 . . ?
C2 C7 C6 121.7(2) . . ?
C2 C7 H7 119.1 . . ?
C6 C7 H7 119.1 . . ?
C26 C25 H25 119.8 . . ?
C24 C25 C26 120.4(3) . . ?
C24 C25 H25 119.8 . . ?
C17 C16 C15 121.0(2) . . ?
C17 C16 H16 119.5 . . ?
C15 C16 H16 119.5 . . ?
C25 C24 H24 120.2 . . ?
C23 C24 C25 119.5(3) . . ?
C23 C24 H24 120.2 . . ?
C22 C23 H23 119.8 . . ?
C24 C23 C22 120.4(3) . . ?
C24 C23 H23 119.8 . . ?

loop_
_geom_bond_atom_site_label_1
_geom_bond_atom_site_label_2
_geom_bond_distance
_geom_bond_site_symmetry_2
_geom_bond_publ_flag
N001 C5 1.409(3) . ?
N001 C10 1.463(3) . ?
N001 C8 1.470(3) . ?
N002 C12 1.420(3) . ?
N002 C9 1.472(3) . ?
N002 C11 1.475(3) . ?
N003 C12 1.309(3) . ?
N003 C20 1.377(3) . ?
F5 C1 1.286(9) . ?
C12 C13 1.445(3) . ?
C13 C18 1.416(3) . ?
C13 C14 1.404(3) . ?
C5 C4 1.391(3) . ?
C5 C6 1.392(3) . ?
C20 C21 1.486(3) . ?
C20 C19 1.365(3) . ?
C21 C26 1.385(3) . ?
C21 C22 1.395(3) . ?
F1 C1 1.307(10) . ?
C4 H4 0.9300 . ?
C4 C3 1.378(3) . ?
C9 H9A 0.9700 . ?
C9 H9B 0.9700 . ?
C9 C8 1.509(3) . ?
C10 H10A 0.9700 . ?
C10 H10B 0.9700 . ?
C10 C11 1.512(3) . ?
C18 C19 1.407(3) . ?
C18 C17 1.418(3) . ?
F2 C1 1.325(9) . ?
C11 H11A 0.9700 . ?
C11 H11B 0.9700 . ?
C8 H8A 0.9700 . ?
C8 H8B 0.9700 . ?
C19 H19 0.9300 . ?
C2 C3 1.373(3) . ?
C2 C1 1.493(4) . ?
C2 C7 1.370(4) . ?
C3 H3 0.9300 . ?
C14 H14 0.9300 . ?
C14 C15 1.374(3) . ?
C26 H26 0.9300 . ?
C26 C25 1.375(3) . ?
C1 F4 1.308(7) . ?
C1 F3 1.302(8) . ?
C1 F6 1.324(9) . ?
C17 H17 0.9300 . ?
C17 C16 1.364(4) . ?
C6 H6 0.9300 . ?
C6 C7 1.381(3) . ?
C15 H15 0.9300 . ?
C15 C16 1.392(4) . ?
C22 H22 0.9300 . ?
C22 C23 1.387(4) . ?
C7 H7 0.9300 . ?
C25 H25 0.9300 . ?
C25 C24 1.372(4) . ?
C16 H16 0.9300 . ?
C24 H24 0.9300 . ?
C24 C23 1.371(4) . ?
C23 H23 0.9300 . ?

loop_
_geom_torsion_atom_site_label_1
_geom_torsion_atom_site_label_2
_geom_torsion_atom_site_label_3
_geom_torsion_atom_site_label_4
_geom_torsion
_geom_torsion_site_symmetry_1
_geom_torsion_site_symmetry_2
_geom_torsion_site_symmetry_3
_geom_torsion_site_symmetry_4
_geom_torsion_publ_flag
N001 C5 C4 C3 -179.6(2) . . . . ?
N001 C5 C6 C7 179.2(2) . . . . ?
N001 C10 C11 N002 -57.7(2) . . . . ?
N002 C12 C13 C18 178.17(17) . . . . ?
N002 C12 C13 C14 -3.9(3) . . . . ?
N002 C9 C8 N001 58.0(2) . . . . ?
N003 C12 C13 C18 -2.6(3) . . . . ?
N003 C12 C13 C14 175.4(2) . . . . ?
N003 C20 C21 C26 1.2(3) . . . . ?
N003 C20 C21 C22 -178.21(19) . . . . ?
N003 C20 C19 C18 -0.8(3) . . . . ?
C12 N002 C9 C8 172.48(17) . . . . ?
C12 N002 C11 C10 -173.44(17) . . . . ?
C12 N003 C20 C21 178.40(18) . . . . ?
C12 N003 C20 C19 -0.3(3) . . . . ?
C12 C13 C18 C19 1.4(3) . . . . ?
C12 C13 C18 C17 -179.4(2) . . . . ?
C12 C13 C14 C15 179.5(2) . . . . ?
C13 C18 C19 C20 0.2(3) . . . . ?
C13 C18 C17 C16 -1.0(4) . . . . ?
C13 C14 C15 C16 1.0(4) . . . . ?
C5 N001 C10 C11 -167.76(18) . . . . ?
C5 N001 C8 C9 167.09(18) . . . . ?
C5 C4 C3 C2 0.5(4) . . . . ?
C5 C6 C7 C2 0.2(5) . . . . ?
C20 N003 C12 N002 -178.72(17) . . . . ?
C20 N003 C12 C13 2.0(3) . . . . ?
C20 C21 C26 C25 -179.1(2) . . . . ?
C20 C21 C22 C23 179.0(2) . . . . ?
C21 C20 C19 C18 -179.4(2) . . . . ?
C21 C26 C25 C24 -0.5(4) . . . . ?
C21 C22 C23 C24 0.7(4) . . . . ?
C4 C5 C6 C7 1.5(4) . . . . ?
C9 N002 C12 N003 106.8(2) . . . . ?
C9 N002 C12 C13 -73.9(2) . . . . ?
C9 N002 C11 C10 59.0(2) . . . . ?
C10 N001 C5 C4 179.72(19) . . . . ?
C10 N001 C5 C6 2.0(3) . . . . ?
C10 N001 C8 C9 -55.3(2) . . . . ?
C18 C13 C14 C15 -2.6(4) . . . . ?
C18 C17 C16 C15 -0.6(4) . . . . ?
C11 N002 C12 N003 -18.5(3) . . . . ?
C11 N002 C12 C13 160.77(18) . . . . ?
C11 N002 C9 C8 -59.5(2) . . . . ?
C8 N001 C5 C4 -45.7(3) . . . . ?
C8 N001 C5 C6 136.6(2) . . . . ?
C8 N001 C10 C11 55.5(2) . . . . ?
C19 C20 C21 C26 179.8(2) . . . . ?
C19 C20 C21 C22 0.4(3) . . . . ?
C19 C18 C17 C16 178.2(2) . . . . ?
C3 C2 C1 F5 -108.2(8) . . . . ?
C3 C2 C1 F1 17.8(9) . . . . ?
C3 C2 C1 F2 134.9(7) . . . . ?
C3 C2 C1 F4 -126.6(7) . . . . ?
C3 C2 C1 F3 112.6(8) . . . . ?
C3 C2 C1 F6 -11.4(6) . . . . ?
C3 C2 C7 C6 -1.5(4) . . . . ?
C14 C13 C18 C19 -176.7(2) . . . . ?
C14 C13 C18 C17 2.5(3) . . . . ?
C14 C15 C16 C17 0.6(4) . . . . ?
C26 C21 C22 C23 -0.5(4) . . . . ?
C26 C25 C24 C23 0.7(4) . . . . ?
C1 C2 C3 C4 -178.2(2) . . . . ?
C1 C2 C7 C6 177.9(3) . . . . ?
C17 C18 C19 C20 -179.0(2) . . . . ?
C6 C5 C4 C3 -1.8(4) . . . . ?
C22 C21 C26 C25 0.3(4) . . . . ?
C7 C2 C3 C4 1.2(4) . . . . ?
C7 C2 C1 F5 72.3(8) . . . . ?
C7 C2 C1 F1 -161.6(8) . . . . ?
C7 C2 C1 F2 -44.5(8) . . . . ?
C7 C2 C1 F4 53.9(7) . . . . ?
C7 C2 C1 F3 -66.8(8) . . . . ?
C7 C2 C1 F6 169.2(6) . . . . ?
C25 C24 C23 C22 -0.8(4) . . . . ?
